data_7700918
loop_
_publ_author_name
'Hellman, Ashley N.'
'Haiges, Ralf'
'Marinescu, Smaranda C.'

_publ_section_title
;
 Rhenium bipyridine catalysts with hydrogen bonding pendant amines for
 CO<sub>2</sub> reduction.
;
_journal_issue 38
_journal_name_full 'Dalton transactions (Cambridge, England : 2003)'
_journal_page_first 14251
_journal_page_last 14255
_journal_paper_doi 10.1039/c9dt02689d
_journal_volume 48
_journal_year 2019
_chemical_formula_moiety 'C15 H13 Cl N3 O3 Re'
_chemical_formula_sum 'C15 H13 Cl N3 O3 Re'
_chemical_formula_weight 504.93
_space_group_crystal_system triclinic
_space_group_IT_number 2
_space_group_name_Hall '-P 1'
_space_group_name_H-M_alt 'P -1'
_symmetry_space_group_name_Hall '-P 1'
_symmetry_space_group_name_H-M 'P -1'
_atom_sites_solution_hydrogens geom
_audit_update_record
;
2019-04-04 deposited with the CCDC.    2019-08-23 downloaded from the CCDC.
;
_cell_angle_alpha 91.690(4)
_cell_angle_beta 99.041(4)
_cell_angle_gamma 107.903(4)
_cell_formula_units_Z 2
_cell_length_a 7.333(2)
_cell_length_b 8.821(3)
_cell_length_c 13.059(4)
_cell_measurement_reflns_used 117
_cell_measurement_temperature 100.(2)
_cell_measurement_theta_max 29.7675
_cell_measurement_theta_min 3.1221
_cell_volume 791.1(4)
_computing_cell_refinement 'APEX2 v2014.11-0 (Bruker AXS, 2014)'
_computing_data_collection 'Bruker Instrument Service v2012.12.0.3 (Bruker AXS, 2012)'
_computing_data_reduction 'SAINT V8.34A (Bruker AXS, 2013)'
_computing_publication_material 'SHELXTL XT 2014/4 (Bruker AXS, 2014)'
_computing_structure_refinement 'SHELXTL XL 2014/7 (Bruker AXS, 2014)'
_computing_structure_solution 'SHELXTL XT 2014/4 (Bruker AXS, 2014)'
_diffrn_ambient_temperature 100.(2)
_diffrn_detector_area_resol_mean 8.3333
_diffrn_measured_fraction_theta_full 0.999
_diffrn_measured_fraction_theta_max 0.978
_diffrn_measurement_device_type 'Bruker APEX II CCD'
_diffrn_measurement_method 'omega- and phi-scans'
_diffrn_radiation_monochromator 'TRIUMPH curved-crystal'
_diffrn_radiation_type 'MoK\a '
_diffrn_radiation_wavelength 0.71073
_diffrn_reflns_av_R_equivalents 0.0340
_diffrn_reflns_av_unetI/netI 0.0265
_diffrn_reflns_limit_h_max 10
_diffrn_reflns_limit_h_min -10
_diffrn_reflns_limit_k_max 12
_diffrn_reflns_limit_k_min -12
_diffrn_reflns_limit_l_max 18
_diffrn_reflns_limit_l_min -18
_diffrn_reflns_number 19445
_diffrn_reflns_theta_full 29.00
_diffrn_reflns_theta_max 30.64
_diffrn_reflns_theta_min 1.58
_diffrn_source 'fine-focus tube'
_exptl_absorpt_coefficient_mu 7.866
_exptl_absorpt_correction_T_max 0.30
_exptl_absorpt_correction_T_min 0.19
_exptl_absorpt_correction_type multi-scan
_exptl_absorpt_process_details 'SADABS 2014/5 (Bruker AXS, 2014)'
_exptl_crystal_colour 'clear orange'
_exptl_crystal_density_diffrn 2.120
_exptl_crystal_density_method 'not measured'
_exptl_crystal_description prism
_exptl_crystal_F_000 480
_exptl_crystal_size_max 0.352
_exptl_crystal_size_mid 0.242
_exptl_crystal_size_min 0.200
_refine_diff_density_max 0.947
_refine_diff_density_min -1.237
_refine_ls_extinction_method none
_refine_ls_goodness_of_fit_ref 1.087
_refine_ls_hydrogen_treatment constr
_refine_ls_matrix_type full
_refine_ls_number_parameters 210
_refine_ls_number_reflns 4782
_refine_ls_number_restraints 0
_refine_ls_restrained_S_all 1.087
_refine_ls_R_factor_all 0.0162
_refine_ls_R_factor_gt 0.0157
_refine_ls_shift/su_max 0.003
_refine_ls_shift/su_mean 0.000
_refine_ls_structure_factor_coef Fsqd
_refine_ls_weighting_details 'w=1/[\s^2^(Fo^2^)+(0.0114P)^2^+0.5504P] where P=(Fo^2^+2Fc^2^)/3'
_refine_ls_weighting_scheme calc
_refine_ls_wR_factor_gt 0.0381
_refine_ls_wR_factor_ref 0.0384
_reflns_number_gt 4686
_reflns_number_total 4782
_reflns_threshold_expression 'I > 2\s(I)'
_cod_data_source_file c9dt02689d2.cif
_cod_data_source_block I_CCDC1
_cod_depositor_comments 'Adding full bibliography for 7700917--7700920.cif.'
_cod_database_code 7700918

loop_
_space_group_symop_operation_xyz
'x, y, z'
'-x, -y, -z'

loop_
_atom_site_type_symbol
_atom_site_label
_atom_site_fract_x
_atom_site_fract_y
_atom_site_fract_z
_atom_site_U_iso_or_equiv
_atom_site_adp_type
_atom_site_calc_flag
_atom_site_refinement_flags_adp
_atom_site_refinement_flags_posn
_atom_site_occupancy
C C1 0.4288(3) 0.0767(2) 0.65934(16) 0.0146(4) Uani d . . 1
C C2 0.7772(3) 0.0544(2) 0.65299(17) 0.0160(4) Uani d . . 1
C C3 0.6664(3) 0.0950(2) 0.83974(17) 0.0141(4) Uani d . . 1
C C4 0.6224(3) 0.3329(3) 0.49513(16) 0.0141(4) Uani d . . 1
H H4 0.5302 0.2295 0.477 0.017 Uiso calc U R 1
C C5 0.6440(3) 0.4427(3) 0.42135(16) 0.0166(4) Uani d . . 1
H H5 0.5696 0.4151 0.3531 0.02 Uiso calc U R 1
C C6 0.7768(3) 0.5947(3) 0.44887(16) 0.0163(4) Uani d . . 1
H H6 0.792 0.6733 0.4 0.02 Uiso calc U R 1
C C7 0.8869(3) 0.6306(2) 0.54822(16) 0.0142(4) Uani d . . 1
H H7 0.9786 0.7339 0.5679 0.017 Uiso calc U R 1
C C8 0.8614(3) 0.5129(2) 0.61900(15) 0.0115(3) Uani d . . 1
C C9 0.9823(3) 0.5359(2) 0.72349(15) 0.0115(3) Uani d . . 1
C C10 1.1001(3) 0.6847(2) 0.76851(16) 0.0154(4) Uani d . . 1
H H10 1.1062 0.778 0.7328 0.018 Uiso calc U R 1
C C11 1.2098(3) 0.6949(3) 0.86730(17) 0.0174(4) Uani d . . 1
H H11 1.2857 0.7965 0.9014 0.021 Uiso calc U R 1
C C12 1.2084(3) 0.5580(3) 0.91568(16) 0.0158(4) Uani d . . 1
H H12 1.284 0.5644 0.9827 0.019 Uiso calc U R 1
C C13 1.0927(3) 0.4073(2) 0.86423(15) 0.0116(3) Uani d . . 1
C C14 1.1211(3) 0.1393(2) 0.84091(17) 0.0162(4) Uani d . . 1
H H14A 1.1057 0.1636 0.7679 0.024 Uiso calc U R 1
H H14B 1.0231 0.0378 0.8485 0.024 Uiso calc U R 1
H H14C 1.2515 0.131 0.863 0.024 Uiso calc U R 1
C C15 1.1886(3) 0.2748(3) 1.01424(17) 0.0195(4) Uani d . . 1
H H15A 1.3302 0.3086 1.0188 0.029 Uiso calc U R 1
H H15B 1.1445 0.1689 1.0403 0.029 Uiso calc U R 1
H H15C 1.1532 0.3517 1.0563 0.029 Uiso calc U R 1
N N1 0.7278(2) 0.3670(2) 0.59247(13) 0.0112(3) Uani d . . 1
N N2 0.9707(2) 0.3983(2) 0.77233(13) 0.0107(3) Uani d . . 1
N N3 1.0958(2) 0.2676(2) 0.90583(13) 0.0134(3) Uani d . . 1
O O1 0.2734(2) -0.0028(2) 0.62437(13) 0.0219(3) Uani d . . 1
O O2 0.8230(3) -0.0448(2) 0.61528(15) 0.0267(4) Uani d . . 1
O O3 0.6486(2) 0.0272(2) 0.91380(13) 0.0218(3) Uani d . . 1
Cl Cl1 0.56112(7) 0.40734(6) 0.79644(4) 0.01361(9) Uani d . . 1
Re Re1 0.68737(2) 0.20925(2) 0.71644(2) 0.00930(3) Uani d . . 1

loop_
_atom_site_aniso_label
_atom_site_aniso_U_11
_atom_site_aniso_U_22
_atom_site_aniso_U_33
_atom_site_aniso_U_12
_atom_site_aniso_U_13
_atom_site_aniso_U_23
C1 0.0157(9) 0.0126(9) 0.0149(9) 0.0036(7) 0.0029(7) 0.0017(7)
C2 0.0145(9) 0.0118(9) 0.0187(9) 0.0017(7) -0.0008(7) -0.0014(7)
C3 0.0136(9) 0.0117(9) 0.0161(9) 0.0033(7) 0.0014(7) 0.0016(7)
C4 0.0123(8) 0.0176(9) 0.0126(9) 0.0057(7) 0.0009(7) -0.0006(7)
C5 0.0169(9) 0.0246(11) 0.0121(9) 0.0116(8) 0.0038(7) 0.0024(8)
C6 0.0196(9) 0.0215(10) 0.0146(9) 0.0134(8) 0.0076(7) 0.0073(8)
C7 0.0154(9) 0.0138(9) 0.0166(9) 0.0073(7) 0.0065(7) 0.0025(7)
C8 0.0115(8) 0.0129(8) 0.0122(8) 0.0056(7) 0.0046(7) 0.0016(7)
C9 0.0126(8) 0.0115(8) 0.0121(8) 0.0048(7) 0.0055(7) 0.0019(7)
C10 0.0174(9) 0.0113(9) 0.0163(9) 0.0021(7) 0.0045(7) 0.0011(7)
C11 0.0171(9) 0.0123(9) 0.0183(10) -0.0008(7) 0.0017(8) -0.0026(8)
C12 0.0133(9) 0.0178(10) 0.0134(9) 0.0029(8) -0.0010(7) -0.0019(8)
C13 0.0098(8) 0.0126(9) 0.0116(8) 0.0027(7) 0.0018(7) -0.0003(7)
C14 0.0157(9) 0.0142(9) 0.0204(10) 0.0065(8) 0.0043(8) 0.0020(8)
C15 0.0212(10) 0.0228(11) 0.0140(9) 0.0079(9) -0.0009(8) 0.0037(8)
N1 0.0127(7) 0.0116(7) 0.0107(7) 0.0051(6) 0.0036(6) 0.0023(6)
N2 0.0100(7) 0.0100(7) 0.0122(7) 0.0031(6) 0.0021(6) 0.0011(6)
N3 0.0147(8) 0.0127(8) 0.0125(7) 0.0053(6) -0.0001(6) 0.0015(6)
O1 0.0157(7) 0.0201(8) 0.0233(8) -0.0018(6) -0.0011(6) 0.0018(6)
O2 0.0260(9) 0.0242(9) 0.0303(9) 0.0121(7) -0.0004(7) -0.0091(7)
O3 0.0229(8) 0.0223(8) 0.0195(8) 0.0055(7) 0.0041(6) 0.0084(6)
Cl1 0.0147(2) 0.0143(2) 0.0130(2) 0.00604(17) 0.00275(16) 0.00090(16)
Re1 0.00930(4) 0.00785(4) 0.01000(4) 0.00198(3) 0.00099(3) 0.00056(3)

loop_
_atom_type_symbol
_atom_type_description
_atom_type_scat_dispersion_real
_atom_type_scat_dispersion_imag
_atom_type_scat_source
C C 0.0033 0.0016 'International Tables Vol C Tables 4.2.6.8 and 6.1.1.4'
H H 0.0000 0.0000 'International Tables Vol C Tables 4.2.6.8 and 6.1.1.4'
N N 0.0061 0.0033 'International Tables Vol C Tables 4.2.6.8 and 6.1.1.4'
O O 0.0106 0.0060 'International Tables Vol C Tables 4.2.6.8 and 6.1.1.4'
Cl Cl 0.1484 0.1585 'International Tables Vol C Tables 4.2.6.8 and 6.1.1.4'
Re Re -1.0185 7.2310 'International Tables Vol C Tables 4.2.6.8 and 6.1.1.4'

loop_
_geom_angle_atom_site_label_1
_geom_angle_atom_site_label_2
_geom_angle_atom_site_label_3
_geom_angle
O1 C1 Re1 179.6(2)
O2 C2 Re1 176.58(19)
O3 C3 Re1 177.99(18)
N1 C4 C5 122.4(2)
N1 C4 H4 118.8
C5 C4 H4 118.8
C4 C5 C6 118.6(2)
C4 C5 H5 120.7
C6 C5 H5 120.7
C7 C6 C5 119.56(19)
C7 C6 H6 120.2
C5 C6 H6 120.2
C6 C7 C8 119.15(19)
C6 C7 H7 120.4
C8 C7 H7 120.4
N1 C8 C7 120.82(19)
N1 C8 C9 116.08(17)
C7 C8 C9 123.03(18)
N2 C9 C10 122.39(19)
N2 C9 C8 115.07(17)
C10 C9 C8 122.55(18)
C9 C10 C11 118.57(19)
C9 C10 H10 120.7
C11 C10 H10 120.7
C12 C11 C10 120.14(19)
C12 C11 H11 119.9
C10 C11 H11 119.9
C11 C12 C13 119.24(19)
C11 C12 H12 120.4
C13 C12 H12 120.4
N2 C13 N3 117.97(17)
N2 C13 C12 120.48(18)
N3 C13 C12 121.53(18)
N3 C14 H14A 109.5
N3 C14 H14B 109.5
H14A C14 H14B 109.5
N3 C14 H14C 109.5
H14A C14 H14C 109.5
H14B C14 H14C 109.5
N3 C15 H15A 109.5
N3 C15 H15B 109.5
H15A C15 H15B 109.5
N3 C15 H15C 109.5
H15A C15 H15C 109.5
H15B C15 H15C 109.5
C8 N1 C4 119.47(17)
C8 N1 Re1 115.64(13)
C4 N1 Re1 124.76(14)
C13 N2 C9 118.60(17)
C13 N2 Re1 126.43(13)
C9 N2 Re1 111.50(13)
C13 N3 C15 118.41(17)
C13 N3 C14 119.60(17)
C15 N3 C14 112.31(17)
C2 Re1 C1 87.20(9)
C2 Re1 C3 91.05(9)
C1 Re1 C3 88.10(9)
C2 Re1 N1 94.81(8)
C1 Re1 N1 97.47(8)
C3 Re1 N1 172.10(7)
C2 Re1 N2 99.67(8)
C1 Re1 N2 169.99(7)
C3 Re1 N2 98.97(8)
N1 Re1 N2 74.83(7)
C2 Re1 Cl1 178.43(6)
C1 Re1 Cl1 91.26(7)
C3 Re1 Cl1 89.19(7)
N1 Re1 Cl1 85.10(5)
N2 Re1 Cl1 81.83(5)

loop_
_geom_bond_atom_site_label_1
_geom_bond_atom_site_label_2
_geom_bond_distance
C1 O1 1.152(3)
C1 Re1 1.913(2)
C2 O2 1.153(3)
C2 Re1 1.909(2)
C3 O3 1.156(3)
C3 Re1 1.926(2)
C4 N1 1.353(3)
C4 C5 1.379(3)
C4 H4 0.95
C5 C6 1.391(3)
C5 H5 0.95
C6 C7 1.388(3)
C6 H6 0.95
C7 C8 1.400(3)
C7 H7 0.95
C8 N1 1.352(3)
C8 C9 1.477(3)
C9 N2 1.373(3)
C9 C10 1.383(3)
C10 C11 1.393(3)
C10 H10 0.95
C11 C12 1.377(3)
C11 H11 0.95
C12 C13 1.418(3)
C12 H12 0.95
C13 N2 1.364(3)
C13 N3 1.366(3)
C14 N3 1.468(3)
C14 H14A 0.98
C14 H14B 0.98
C14 H14C 0.98
C15 N3 1.462(3)
C15 H15A 0.98
C15 H15B 0.98
C15 H15C 0.98
N1 Re1 2.1624(17)
N2 Re1 2.2255(17)
Cl1 Re1 2.4885(7)

loop_
_geom_torsion_atom_site_label_1
_geom_torsion_atom_site_label_2
_geom_torsion_atom_site_label_3
_geom_torsion_atom_site_label_4
_geom_torsion
N1 C4 C5 C6 -1.1(3)
C4 C5 C6 C7 1.6(3)
C5 C6 C7 C8 -0.2(3)
C6 C7 C8 N1 -1.7(3)
C6 C7 C8 C9 175.11(18)
N1 C8 C9 N2 12.2(2)
C7 C8 C9 N2 -164.74(17)
N1 C8 C9 C10 -168.42(18)
C7 C8 C9 C10 14.6(3)
N2 C9 C10 C11 -0.4(3)
C8 C9 C10 C11 -179.77(19)
C9 C10 C11 C12 3.7(3)
C10 C11 C12 C13 -0.7(3)
C11 C12 C13 N2 -5.9(3)
C11 C12 C13 N3 175.76(19)
C7 C8 N1 C4 2.3(3)
C9 C8 N1 C4 -174.76(17)
C7 C8 N1 Re1 -173.81(14)
C9 C8 N1 Re1 9.2(2)
C5 C4 N1 C8 -0.9(3)
C5 C4 N1 Re1 174.81(14)
N3 C13 N2 C9 -172.50(17)
C12 C13 N2 C9 9.1(3)
N3 C13 N2 Re1 30.4(2)
C12 C13 N2 Re1 -147.99(15)
C10 C9 N2 C13 -6.0(3)
C8 C9 N2 C13 173.36(16)
C10 C9 N2 Re1 154.33(16)
C8 C9 N2 Re1 -26.29(19)
N2 C13 N3 C15 -165.74(18)
C12 C13 N3 C15 12.6(3)
N2 C13 N3 C14 50.8(3)
C12 C13 N3 C14 -130.8(2)
